data_7114259
loop_
_publ_author_name
'Nielsen, David J.'
'Magill, Alison M.'
'Yates, Brian F.'
'Cavell, Kingsley J.'
'Skelton, Brian W.'
'White, Allan H.'

_publ_section_title
;
 Experimental and computational study of a reductive elimination mechanism
 in a methyl???Pd(ii)???CNC carbene complex
;
_journal_issue 21
_journal_name_full 'Chemical Communications'
_journal_page_first 2500
_journal_paper_doi 10.1039/b207020k
_journal_year 2002
_chemical_formula_sum 'C14 H16 B F4 N5 Pd'
_chemical_formula_weight 447.54
_space_group_IT_number 14
_symmetry_cell_setting monoclinic
_symmetry_space_group_name_Hall '-P 2ybc'
_symmetry_space_group_name_H-M 'P 1 21/c 1'
_audit_creation_date 02-01-04
_audit_creation_method Xtal3.6
_cell_angle_alpha 90.00000
_cell_angle_beta 104.141(2)
_cell_angle_gamma 90.00000
_cell_formula_units_Z 4
_cell_length_a 7.5226(6)
_cell_length_b 20.093(2)
_cell_length_c 11.0576(9)
_cell_measurement_reflns_used 7536
_cell_measurement_temperature 150
_cell_measurement_theta_max 24.3
_cell_measurement_theta_min 2.0
_cell_volume 1620.7(2)
_computing_cell_refinement 'Siemens SAINT (Siemens, 1995)'
_computing_data_collection 'Siemens SMART (Siemens, 1995)'
_computing_data_reduction 'xtal ADDREF SORTRF'
_computing_molecular_graphics xtal
_computing_publication_material 'xtal BONDLA CIFIO'
_computing_structure_refinement 'xtal CRYLSQ'
_computing_structure_solution xtal
_diffrn_ambient_temperature 150
_diffrn_measurement_device_type
;
Bruker SMART CCD diffractometer
;
_diffrn_measurement_method '\w scans'
_diffrn_radiation_detector 'CCD area detector'
_diffrn_radiation_monochromator graphite
_diffrn_radiation_source 'sealed tube'
_diffrn_radiation_type 'Mo K\a'
_diffrn_radiation_wavelength .71073
_diffrn_reflns_av_R_equivalents .045
_diffrn_reflns_av_sigmaI/netI .034
_diffrn_reflns_limit_h_max 9
_diffrn_reflns_limit_h_min -10
_diffrn_reflns_limit_k_max 27
_diffrn_reflns_limit_k_min 0
_diffrn_reflns_limit_l_max 15
_diffrn_reflns_limit_l_min 0
_diffrn_reflns_number 28189
_diffrn_reflns_theta_max 28.99
_diffrn_reflns_theta_min 2.03
_diffrn_standards_decay_% 0
_exptl_absorpt_coefficient_mu 1.195
_exptl_absorpt_correction_T_max .84
_exptl_absorpt_correction_T_min .64
_exptl_absorpt_correction_type multi-scan
_exptl_absorpt_process_details
;
SADABS; Sheldrick, 1996
;
_exptl_crystal_colour colourless
_exptl_crystal_density_diffrn 1.834
_exptl_crystal_description needle
_exptl_crystal_F_000 888
_exptl_crystal_size_max .6
_exptl_crystal_size_mid .08
_exptl_crystal_size_min .07
_refine_diff_density_max 1.925
_refine_diff_density_min -.863
_refine_ls_goodness_of_fit_all 1.225
_refine_ls_goodness_of_fit_ref 1.244
_refine_ls_hydrogen_treatment noref
_refine_ls_matrix_type full
_refine_ls_number_constraints 0
_refine_ls_number_parameters 226
_refine_ls_number_reflns 3781
_refine_ls_number_restraints 0
_refine_ls_R_factor_all .056
_refine_ls_R_factor_gt .048
_refine_ls_shift/su_max .006
_refine_ls_shift/su_mean .001
_refine_ls_structure_factor_coef F
_refine_ls_weighting_scheme calc
_refine_ls_wR_factor_all .08
_refine_ls_wR_factor_ref .076
_reflns_d_resolution_high .733
_reflns_d_resolution_low 10.026
_reflns_Friedel_coverage 0
_reflns_limit_h_max 10
_reflns_limit_h_min 0
_reflns_limit_k_max 27
_reflns_limit_k_min 0
_reflns_limit_l_max 14
_reflns_limit_l_min -15
_reflns_number_gt 3781
_reflns_number_total 4309
_reflns_threshold_expression 'F    > 4.00 sig(F   )'
_cod_data_source_file b207020k.txt
_cod_data_source_block dn37
_cod_original_sg_symbol_Hall -p_2ybc
_cod_original_sg_symbol_H-M P_1_21/c_1
_cod_original_formula_sum 'C14 H16 B1 F4 N5 Pd1'
_cod_database_code 7114259

loop_
_symmetry_equiv_pos_as_xyz
+x,+y,+z
-x,1/2+y,1/2-z
-x,-y,-z
+x,1/2-y,1/2+z

loop_
_atom_site_label
_atom_site_fract_x
_atom_site_fract_y
_atom_site_fract_z
_atom_site_U_iso_or_equiv
_atom_site_adp_type
_atom_site_occupancy
Pd .26786(4) .084171(16) .49192(3) .02451(18) Uani 1.00000
C0 .2709(6) .1881(2) .5069(4) .032(2) Uani 1.00000
N1 .2578(4) -.0159(2) .4727(3) .0241(15) Uani 1.00000
C2 .2911(6) -.0429(2) .3704(4) .0271(18) Uani 1.00000
N21 .3323(5) .00623(18) .2923(3) .0263(15) Uani 1.00000
C22 .3296(6) .0720(2) .3240(4) .0261(18) Uani 1.00000
N23 .3713(5) .1038(2) .2281(4) .0319(17) Uani 1.00000
C231 .3821(9) .1763(3) .2149(6) .048(3) Uani 1.00000
C24 .4009(7) .0599(3) .1389(4) .037(2) Uani 1.00000
C25 .3742(6) -.0021(3) .1774(4) .033(2) Uani 1.00000
C3 .2836(6) -.1110(2) .3520(5) .034(2) Uani 1.00000
C4 .2383(7) -.1500(2) .4447(6) .039(2) Uani 1.00000
C2' .2169(5) -.0535(2) .5624(4) .0276(18) Uani 1.00000
N21' .1852(5) -.0127(2) .6583(4) .0295(16) Uani 1.00000
C22' .2058(6) .0554(2) .6538(4) .031(2) Uani 1.00000
N23' .1698(6) .0764(2) .7598(4) .0335(19) Uani 1.00000
C231' .1776(7) .1467(3) .7995(5) .043(3) Uani 1.00000
C24' .1279(7) .0238(3) .8294(5) .040(2) Uani 1.00000
C25' .1390(6) -.0327(3) .7666(4) .034(2) Uani 1.00000
C3' .2025(7) -.1218(2) .5509(5) .035(2) Uani 1.00000
B -.2042(9) .3369(3) .5011(5) .036(3) Uani 1.00000
F1 -.1768(7) .31301(18) .6224(3) .066(2) Uani 1.00000
F2 -.1779(6) .28724(17) .4219(3) .062(2) Uani 1.00000
F3 -.0839(5) .38957(17) .4991(3) .0507(18) Uani 1.00000
F4 -.3824(5) .3600(2) .4627(4) .062(2) Uani 1.00000
H0a .21901 .20056 .57348 .04500 Uiso 1.00000
H0b .19807 .20630 .43107 .04500 Uiso 1.00000
H0c .39309 .20442 .51983 .04500 Uiso 1.00000
H231a .40941 .19663 .29611 .07100 Uiso 1.00000
H231b .26938 .19324 .16763 .07100 Uiso 1.00000
H231c .47749 .18766 .17507 .07100 Uiso 1.00000
H24 .43463 .07154 .06376 .04600 Uiso 1.00000
H25 .38230 -.04308 .13507 .04200 Uiso 1.00000
H3 .30907 -.13036 .27943 .04300 Uiso 1.00000
H4 .23056 -.19709 .43448 .04800 Uiso 1.00000
H231'a .17858 .17533 .73063 .06500 Uiso 1.00000
H231'b .28509 .15484 .86367 .06500 Uiso 1.00000
H231'c .07326 .15732 .83010 .06500 Uiso 1.00000
H24' .09791 .02694 .90843 .05000 Uiso 1.00000
H25' .11839 -.07694 .79108 .04500 Uiso 1.00000
H3' .16945 -.14847 .61336 .04400 Uiso 1.00000

loop_
_atom_site_aniso_label
_atom_site_aniso_U_11
_atom_site_aniso_U_22
_atom_site_aniso_U_33
_atom_site_aniso_U_12
_atom_site_aniso_U_13
_atom_site_aniso_U_23
Pd .0243(2) .0217(2) .0268(2) -.00100(11) .00482(13) .00064(11)
C0 .036(2) .019(2) .045(3) -.0071(16) .019(2) -.0123(17)
N1 .0204(15) .0243(17) .0228(16) -.0019(12) -.0038(13) .0019(13)
C2 .0245(19) .024(2) .031(2) -.0025(15) .0019(16) -.0028(16)
N21 .0247(16) .0283(18) .0235(17) .0022(13) .0012(13) -.0002(14)
C22 .0237(19) .027(2) .025(2) .0017(15) .0019(16) .0045(16)
N23 .0307(19) .036(2) .0265(19) .0024(16) .0028(15) .0090(16)
C231 .056(3) .040(3) .051(3) -.001(2) .019(3) .012(2)
C24 .036(2) .050(3) .024(2) .004(2) .0066(19) .007(2)
C25 .027(2) .043(3) .024(2) .0004(18) .0002(17) -.0034(18)
C3 .028(2) .026(2) .043(3) -.0000(17) -.0003(19) -.006(2)
C4 .037(2) .024(2) .054(3) -.0018(18) .005(2) .000(2)
C2' .0179(17) .028(2) .033(2) -.0020(15) -.0003(16) .0076(17)
N21' .0216(16) .038(2) .0268(18) -.0023(15) .0015(14) .0074(16)
C22' .024(2) .037(2) .029(2) -.0042(17) .0034(17) -.0039(18)
N23' .0245(18) .049(2) .0257(19) -.0047(16) .0035(15) -.0032(16)
C231' .036(3) .061(4) .033(2) -.009(2) .008(2) -.019(2)
C24' .028(2) .062(3) .031(2) -.003(2) .0070(19) .006(2)
C25' .024(2) .048(3) .028(2) -.0034(18) .0002(17) .012(2)
C3' .032(2) .029(2) .038(2) -.0073(18) .001(2) .008(2)
B .054(3) .027(3) .030(3) .006(2) .014(2) .005(2)
F1 .121(4) .044(2) .0353(18) -.004(2) .024(2) .0077(15)
F2 .112(3) .0346(17) .052(2) -.0009(19) .041(2) -.0062(15)
F3 .065(2) .0379(17) .058(2) -.0075(16) .0302(17) -.0014(15)
F4 .055(2) .064(2) .069(3) -.0003(18) .0185(19) .010(2)

loop_
_atom_type_symbol
_atom_type_oxidation_number
_atom_type_number_in_cell
_atom_type_scat_dispersion_real
_atom_type_scat_dispersion_imag
_atom_type_scat_source
C 0 56 .002 .002 'Int Tables Vol IV Tables 2.2B and 2.3.1'
H 0 64 0 0 'Int Tables Vol IV Tables 2.2B and 2.3.1'
B 0 4 0 .001 'Int Tables Vol IV Tables 2.2B and 2.3.1'
F 0 16 .014 .01 'Int Tables Vol IV Tables 2.2B and 2.3.1'
N 0 20 .004 .003 'Int Tables Vol IV Tables 2.2B and 2.3.1'
Pd 0 4 -1.177 1.007 'Int Tables Vol IV Tables 2.2B and 2.3.1'

loop_
_geom_angle_atom_site_label_1
_geom_angle_atom_site_label_2
_geom_angle_atom_site_label_3
_geom_angle
C0 Pd N1 178.14(15)
C0 Pd C22 101.0(2)
C0 Pd C22' 102.3(2)
N1 Pd C22 78.21(17)
N1 Pd C22' 78.45(18)
C22 Pd C22' 156.65(19)
Pd C0 H0a 109.1
Pd C0 H0b 108.7
Pd C0 H0c 110.3
H0a C0 H0b 108.9
H0a C0 H0c 110.9
H0b C0 H0c 108.9
Pd N1 C2 119.0(3)
Pd N1 C2' 119.5(3)
C2 N1 C2' 121.5(4)
N1 C2 N21 110.7(4)
N1 C2 C3 121.2(5)
N21 C2 C3 128.1(5)
C2 N21 C22 120.4(4)
C2 N21 C25 127.9(4)
C22 N21 C25 111.7(4)
Pd C22 N21 111.7(3)
Pd C22 N23 144.5(3)
N21 C22 N23 103.7(4)
C22 N23 C231 125.6(5)
C22 N23 C24 111.7(4)
C231 N23 C24 122.7(5)
N23 C231 H231a 109.4
N23 C231 H231b 110.4
N23 C231 H231c 110.3
H231a C231 H231b 108.8
H231a C231 H231c 108.4
H231b C231 H231c 109.4
N23 C24 C25 107.6(5)
N23 C24 H24 126.0
C25 C24 H24 126.4
N21 C25 C24 105.2(4)
N21 C25 H25 127.2
C24 C25 H25 127.5
C2 C3 C4 117.1(5)
C2 C3 H3 121.2
C4 C3 H3 121.7
C3 C4 C3' 121.7(5)
C3 C4 H4 119.2
C3' C4 H4 119.1(6)
N1 C2' N21' 110.0(4)
N1 C2' C3' 121.3(5)
N21' C2' C3' 128.6(5)
C2' N21' C22' 120.7(4)
C2' N21' C25' 127.4(4)
C22' N21' C25' 111.9(4)
Pd C22' N21' 111.3(3)
Pd C22' N23' 145.0(4)
N21' C22' N23' 103.6(4)
C22' N23' C231' 124.2(5)
C22' N23' C24' 111.6(4)
C231' N23' C24' 124.2(5)
N23' C231' H231'a 110.3
N23' C231' H231'b 110.6
N23' C231' H231'c 110.2
H231'a C231' H231'b 108.7
H231'a C231' H231'c 108.4
H231'b C231' H231'c 108.6
N23' C24' C25' 107.8(5)
N23' C24' H24' 126.3
C25' C24' H24' 125.9
N21' C25' C24' 105.2(5)
N21' C25' H25' 127.5
C24' C25' H25' 127.3
C4 C3' C2' 117.1(5)
C4 C3' H3' 121.5
C2' C3' H3' 121.4
F1 B F2 110.7(4)
F1 B F3 109.4(4)
F1 B F4 108.4(6)
F2 B F3 110.2(5)
F2 B F4 109.1(4)
F3 B F4 108.9(4)

loop_
_geom_bond_atom_site_label_1
_geom_bond_atom_site_label_2
_geom_bond_distance
Pd C0 2.094(5)
Pd N1 2.021(4)
Pd C22 2.036(5)
Pd C22' 2.041(5)
C0 H0a .948
C0 H0b .955
C0 H0c .954
N1 C2 1.332(6)
N1 C2' 1.341(6)
C2 N21 1.395(6)
C2 C3 1.384(6)
N21 C22 1.369(6)
N21 C25 1.392(6)
C22 N23 1.339(7)
N23 C231 1.469(7)
N23 C24 1.381(7)
C231 H231a .962
C231 H231b .944
C231 H231c .957
C24 C25 1.346(8)
C24 H24 .956
C25 H25 .957
C3 C4 1.396(8)
C3 H3 .953
C4 C3' 1.388(8)
C4 H4 .953
C2' N21' 1.406(6)
C2' C3' 1.381(7)
N21' C22' 1.379(6)
N21' C25' 1.386(7)
C22' N23' 1.334(7)
N23' C231' 1.475(8)
N23' C24' 1.390(8)
C231' H231'a .956
C231' H231'b .951
C231' H231'c .952
C24' C25' 1.344(8)
C24' H24' .956
C25' H25' .952
C3' H3' .953
B F1 1.391(7)
B F2 1.373(7)
B F3 1.397(7)
B F4 1.383(7)
